data_4117348
loop_
_publ_author_name
'Alexander G. Tskhovrebov'
'Euro Solari'
'Matthew D. Wodrich'
'Rosario Scopelliti'
'Kay Severin'

_publ_section_title
;
 Sequential N-O and N-N Bond Cleavage of N-Heterocyclic Carbene-Activated
 Nitrous Oxide with a Vanadium Complex
;
_journal_name_full 'Journal of the American Chemical Society'
_journal_page_first 1471
_journal_page_last 1473
_journal_paper_doi 10.1021/ja210976a
_journal_volume 134
_journal_year 2012
_chemical_formula_moiety 'C48 H57 N4 O V'
_chemical_formula_sum 'C48 H57 N4 O V'
_chemical_formula_weight 756.92
_chemical_name_systematic
; 
 ? 
;
_space_group_IT_number 14
_symmetry_cell_setting monoclinic
_symmetry_space_group_name_Hall '-P 2ybc'
_symmetry_space_group_name_H-M 'P 1 21/c 1'
_atom_sites_solution_hydrogens geom
_atom_sites_solution_primary direct
_atom_sites_solution_secondary difmap
_audit_creation_method SHELXL-97
_cell_angle_alpha 90.00
_cell_angle_beta 93.283(9)
_cell_angle_gamma 90.00
_cell_formula_units_Z 4
_cell_length_a 8.6672(5)
_cell_length_b 11.6307(12)
_cell_length_c 40.054(5)
_cell_measurement_reflns_used 262
_cell_measurement_temperature 100(2)
_cell_measurement_theta_max 22
_cell_measurement_theta_min 3
_cell_volume 4031.0(7)
_computing_cell_refinement 'Dirax/lsq (Duisenberg & Schreurs, 1989-2000)'
_computing_data_collection 'Collect (Bruker AXS BV, 1997-2004)'
_computing_data_reduction 'EvalCCD (Duisenberg & Schreurs, 1990-2000)'
_computing_molecular_graphics 'Bruker SHELXTL'
_computing_publication_material 'Bruker SHELXTL'
_computing_structure_refinement 'SHELXL-97 (Sheldrick, 1997)'
_computing_structure_solution 'SHELXS-97 (Sheldrick, 1990)'
_diffrn_ambient_temperature 100(2)
_diffrn_measured_fraction_theta_full 0.983
_diffrn_measured_fraction_theta_max 0.983
_diffrn_measurement_device_type 'Bruker APEX II CCD'
_diffrn_measurement_method 'phi and omega scans'
_diffrn_radiation_monochromator graphite
_diffrn_radiation_source 'fine-focus sealed tube'
_diffrn_radiation_type MoK\a
_diffrn_radiation_wavelength 0.71073
_diffrn_reflns_av_R_equivalents 0.0000
_diffrn_reflns_av_sigmaI/netI 0.0337
_diffrn_reflns_limit_h_max 10
_diffrn_reflns_limit_h_min -10
_diffrn_reflns_limit_k_max 13
_diffrn_reflns_limit_k_min -13
_diffrn_reflns_limit_l_max 47
_diffrn_reflns_limit_l_min -4
_diffrn_reflns_number 7026
_diffrn_reflns_theta_full 25.05
_diffrn_reflns_theta_max 25.05
_diffrn_reflns_theta_min 3.02
_exptl_absorpt_coefficient_mu 0.288
_exptl_absorpt_correction_T_max 0.7452
_exptl_absorpt_correction_T_min 0.5854
_exptl_absorpt_correction_type multi-scan
_exptl_absorpt_process_details 'SADABS 2008, Bruker AXS, 2008'
_exptl_crystal_colour green
_exptl_crystal_density_diffrn 1.247
_exptl_crystal_description platelet
_exptl_crystal_F_000 1616
_exptl_crystal_size_max 0.49
_exptl_crystal_size_mid 0.36
_exptl_crystal_size_min 0.09
_refine_diff_density_max 1.054
_refine_diff_density_min -0.940
_refine_diff_density_rms 0.075
_refine_ls_extinction_method none
_refine_ls_goodness_of_fit_ref 1.169
_refine_ls_hydrogen_treatment constr
_refine_ls_matrix_type full
_refine_ls_number_parameters 488
_refine_ls_number_reflns 7026
_refine_ls_number_restraints 0
_refine_ls_restrained_S_all 1.169
_refine_ls_R_factor_all 0.0862
_refine_ls_R_factor_gt 0.0768
_refine_ls_shift/su_max 0.000
_refine_ls_shift/su_mean 0.000
_refine_ls_structure_factor_coef Fsqd
_refine_ls_weighting_details 'calc w=1/[\s^2^(Fo^2^)+(0.0383P)^2^+12.6061P] where P=(Fo^2^+2Fc^2^)/3'
_refine_ls_weighting_scheme calc
_refine_ls_wR_factor_gt 0.1650
_refine_ls_wR_factor_ref 0.1702
_reflns_number_gt 6219
_reflns_number_total 7026
_reflns_threshold_expression >2sigma(I)
_cod_data_source_file ja210976a_si_001.cif
_cod_data_source_block al242
_cod_original_cell_volume 4031.1(7)
_cod_original_sg_symbol_H-M 'P 21/c'
_cod_database_code 4117348

loop_
_symmetry_equiv_pos_as_xyz
'x, y, z'
'-x, y+1/2, -z+1/2'
'-x, -y, -z'
'x, -y-1/2, z-1/2'

loop_
_atom_site_label
_atom_site_type_symbol
_atom_site_fract_x
_atom_site_fract_y
_atom_site_fract_z
_atom_site_U_iso_or_equiv
_atom_site_adp_type
_atom_site_occupancy
_atom_site_symmetry_multiplicity
_atom_site_calc_flag
_atom_site_refinement_flags
V1 V 0.75766(8) 0.08517(6) 0.144180(16) 0.02174(19) Uani 1 1 d .
O1 O 0.5913(3) 0.0273(2) 0.14331(7) 0.0239(6) Uani 1 1 d .
N1 N 0.7150(4) 0.2462(3) 0.13037(8) 0.0237(8) Uani 1 1 d .
N2 N 0.7595(4) 0.1721(3) 0.10263(8) 0.0258(8) Uani 1 1 d .
N3 N 0.4965(4) 0.3353(3) 0.15369(8) 0.0248(8) Uani 1 1 d .
N4 N 0.4716(4) 0.3023(3) 0.10008(8) 0.0234(8) Uani 1 1 d .
C1 C 0.5718(5) 0.2893(3) 0.12762(10) 0.0236(9) Uani 1 1 d .
C2 C 0.3507(5) 0.3742(4) 0.14238(11) 0.0281(10) Uani 1 1 d .
H2 H 0.2754 0.4086 0.1555 0.034 Uiso 1 1 calc R
C3 C 0.3371(5) 0.3537(4) 0.10947(10) 0.0297(10) Uani 1 1 d .
H3 H 0.2497 0.3716 0.0950 0.036 Uiso 1 1 calc R
C4 C 0.5613(5) 0.3562(4) 0.18756(9) 0.0232(9) Uani 1 1 d .
C5 C 0.5363(5) 0.2758(3) 0.21268(9) 0.0209(8) Uani 1 1 d .
C6 C 0.6022(5) 0.2994(3) 0.24456(9) 0.0213(9) Uani 1 1 d .
H6 H 0.5891 0.2454 0.2620 0.026 Uiso 1 1 calc R
C7 C 0.6863(5) 0.3988(3) 0.25176(9) 0.0222(9) Uani 1 1 d .
C8 C 0.6991(5) 0.4795(3) 0.22655(10) 0.0237(9) Uani 1 1 d .
H8 H 0.7517 0.5496 0.2315 0.028 Uiso 1 1 calc R
C9 C 0.6368(5) 0.4606(3) 0.19414(10) 0.0257(9) Uani 1 1 d .
C10 C 0.4409(5) 0.1695(3) 0.20625(10) 0.0230(9) Uani 1 1 d .
H10A H 0.4734 0.1100 0.2225 0.034 Uiso 1 1 calc R
H10B H 0.4556 0.1416 0.1836 0.034 Uiso 1 1 calc R
H10C H 0.3316 0.1876 0.2085 0.034 Uiso 1 1 calc R
C11 C 0.7623(5) 0.4177(4) 0.28626(10) 0.0283(10) Uani 1 1 d .
H11A H 0.6843 0.4423 0.3015 0.042 Uiso 1 1 calc R
H11B H 0.8419 0.4772 0.2852 0.042 Uiso 1 1 calc R
H11C H 0.8098 0.3458 0.2944 0.042 Uiso 1 1 calc R
C12 C 0.6514(6) 0.5515(4) 0.16739(11) 0.0340(11) Uani 1 1 d .
H12A H 0.6763 0.6257 0.1780 0.051 Uiso 1 1 calc R
H12B H 0.5535 0.5578 0.1540 0.051 Uiso 1 1 calc R
H12C H 0.7339 0.5299 0.1529 0.051 Uiso 1 1 calc R
C13 C 0.5053(5) 0.2871(3) 0.06535(10) 0.0227(9) Uani 1 1 d .
C14 C 0.5726(5) 0.3783(4) 0.04905(10) 0.0263(9) Uani 1 1 d .
C15 C 0.6072(5) 0.3614(4) 0.01578(11) 0.0308(10) Uani 1 1 d .
H15 H 0.6542 0.4220 0.0041 0.037 Uiso 1 1 calc R
C16 C 0.5748(5) 0.2587(4) -0.00068(11) 0.0321(10) Uani 1 1 d .
C17 C 0.4975(5) 0.1735(4) 0.01581(11) 0.0322(11) Uani 1 1 d .
H17 H 0.4691 0.1050 0.0041 0.039 Uiso 1 1 calc R
C18 C 0.4599(5) 0.1850(4) 0.04895(10) 0.0277(10) Uani 1 1 d .
C19 C 0.6060(6) 0.4934(4) 0.06523(12) 0.0349(11) Uani 1 1 d .
H19A H 0.5561 0.4975 0.0865 0.052 Uiso 1 1 calc R
H19B H 0.5657 0.5548 0.0504 0.052 Uiso 1 1 calc R
H19C H 0.7179 0.5029 0.0692 0.052 Uiso 1 1 calc R
C20 C 0.6248(7) 0.2401(5) -0.03568(12) 0.0468(13) Uani 1 1 d .
H20A H 0.6490 0.3144 -0.0457 0.070 Uiso 1 1 calc R
H20B H 0.5412 0.2028 -0.0492 0.070 Uiso 1 1 calc R
H20C H 0.7169 0.1911 -0.0350 0.070 Uiso 1 1 calc R
C21 C 0.3762(6) 0.0925(4) 0.06661(12) 0.0396(12) Uani 1 1 d .
H21A H 0.2733 0.1201 0.0717 0.059 Uiso 1 1 calc R
H21B H 0.4347 0.0724 0.0875 0.059 Uiso 1 1 calc R
H21C H 0.3660 0.0244 0.0522 0.059 Uiso 1 1 calc R
C22 C 0.8632(5) 0.2118(4) 0.07881(10) 0.0293(10) Uani 1 1 d .
C23 C 0.9384(5) 0.3194(4) 0.07888(10) 0.0291(10) Uani 1 1 d .
C24 C 1.0138(5) 0.3514(4) 0.05047(10) 0.0304(10) Uani 1 1 d .
H24 H 1.0590 0.4258 0.0503 0.036 Uiso 1 1 calc R
C25 C 1.0278(5) 0.2826(4) 0.02236(10) 0.0302(10) Uani 1 1 d .
C26 C 0.9616(5) 0.1742(4) 0.02354(11) 0.0313(10) Uani 1 1 d .
H26 H 0.9717 0.1234 0.0052 0.038 Uiso 1 1 calc R
C27 C 0.8808(5) 0.1375(4) 0.05064(10) 0.0300(10) Uani 1 1 d .
C28 C 0.9457(6) 0.4017(4) 0.10807(11) 0.0357(11) Uani 1 1 d .
H28A H 0.9944 0.4737 0.1015 0.054 Uiso 1 1 calc R
H28B H 1.0066 0.3673 0.1269 0.054 Uiso 1 1 calc R
H28C H 0.8408 0.4176 0.1148 0.054 Uiso 1 1 calc R
C29 C 1.1103(6) 0.3248(5) -0.00778(11) 0.0396(12) Uani 1 1 d .
H29A H 1.2219 0.3130 -0.0039 0.059 Uiso 1 1 calc R
H29B H 1.0891 0.4068 -0.0112 0.059 Uiso 1 1 calc R
H29C H 1.0732 0.2817 -0.0277 0.059 Uiso 1 1 calc R
C30 C 0.8059(6) 0.0204(4) 0.04875(11) 0.0345(11) Uani 1 1 d .
H30A H 0.7946 -0.0044 0.0254 0.052 Uiso 1 1 calc R
H30B H 0.7038 0.0244 0.0580 0.052 Uiso 1 1 calc R
H30C H 0.8706 -0.0348 0.0616 0.052 Uiso 1 1 calc R
C31 C 0.8997(5) -0.0460(4) 0.12708(10) 0.0285(10) Uani 1 1 d .
C32 C 0.8494(6) -0.1574(4) 0.11695(11) 0.0340(11) Uani 1 1 d .
C33 C 0.9583(6) -0.2437(4) 0.11202(10) 0.0323(11) Uani 1 1 d .
H33 H 0.9223 -0.3182 0.1057 0.039 Uiso 1 1 calc R
C34 C 1.1169(6) -0.2254(4) 0.11604(10) 0.0303(10) Uani 1 1 d .
C35 C 1.1686(6) -0.1162(4) 0.12378(10) 0.0291(10) Uani 1 1 d .
H35 H 1.2765 -0.1012 0.1256 0.035 Uiso 1 1 calc R
C36 C 1.0636(5) -0.0263(4) 0.12908(10) 0.0296(10) Uani 1 1 d .
C37 C 0.6795(6) -0.1868(4) 0.11127(13) 0.0402(12) Uani 1 1 d .
H37A H 0.6690 -0.2647 0.1021 0.060 Uiso 1 1 calc R
H37B H 0.6302 -0.1319 0.0954 0.060 Uiso 1 1 calc R
H37C H 0.6294 -0.1827 0.1326 0.060 Uiso 1 1 calc R
C38 C 1.2281(7) -0.3241(4) 0.11238(14) 0.0501(14) Uani 1 1 d .
H38A H 1.3329 -0.2939 0.1106 0.075 Uiso 1 1 calc R
H38B H 1.1979 -0.3680 0.0922 0.075 Uiso 1 1 calc R
H38C H 1.2258 -0.3744 0.1320 0.075 Uiso 1 1 calc R
C39 C 1.1297(5) 0.0895(4) 0.13900(11) 0.0333(10) Uani 1 1 d .
H39A H 1.0685 0.1502 0.1276 0.050 Uiso 1 1 calc R
H39B H 1.2369 0.0943 0.1326 0.050 Uiso 1 1 calc R
H39C H 1.1266 0.0993 0.1633 0.050 Uiso 1 1 calc R
C40 C 0.8357(4) 0.0873(3) 0.19478(9) 0.0190(8) Uani 1 1 d .
C41 C 0.7921(4) -0.0060(3) 0.21581(10) 0.0231(9) Uani 1 1 d .
C42 C 0.8202(5) -0.0011(4) 0.25027(10) 0.0272(9) Uani 1 1 d .
H42 H 0.7851 -0.0621 0.2636 0.033 Uiso 1 1 calc R
C43 C 0.8983(5) 0.0906(4) 0.26575(10) 0.0266(9) Uani 1 1 d .
C44 C 0.9495(5) 0.1776(3) 0.24569(10) 0.0224(9) Uani 1 1 d .
H44 H 1.0084 0.2388 0.2556 0.027 Uiso 1 1 calc R
C45 C 0.9170(4) 0.1778(3) 0.21121(9) 0.0190(8) Uani 1 1 d .
C46 C 0.7154(5) -0.1145(4) 0.20183(11) 0.0310(10) Uani 1 1 d .
H46A H 0.7059 -0.1705 0.2199 0.046 Uiso 1 1 calc R
H46B H 0.7784 -0.1474 0.1847 0.046 Uiso 1 1 calc R
H46C H 0.6125 -0.0958 0.1919 0.046 Uiso 1 1 calc R
C47 C 0.9197(6) 0.0972(4) 0.30351(10) 0.0376(11) Uani 1 1 d .
H47A H 0.9834 0.1642 0.3098 0.056 Uiso 1 1 calc R
H47B H 0.9709 0.0272 0.3120 0.056 Uiso 1 1 calc R
H47C H 0.8186 0.1046 0.3131 0.056 Uiso 1 1 calc R
C48 C 0.9704(5) 0.2833(3) 0.19291(10) 0.0226(9) Uani 1 1 d .
H48A H 1.0773 0.2722 0.1868 0.034 Uiso 1 1 calc R
H48B H 0.9650 0.3507 0.2075 0.034 Uiso 1 1 calc R
H48C H 0.9036 0.2953 0.1726 0.034 Uiso 1 1 calc R

loop_
_atom_site_aniso_label
_atom_site_aniso_U_11
_atom_site_aniso_U_22
_atom_site_aniso_U_33
_atom_site_aniso_U_23
_atom_site_aniso_U_13
_atom_site_aniso_U_12
V1 0.0202(4) 0.0245(4) 0.0202(3) -0.0048(3) -0.0015(3) -0.0047(3)
O1 0.0202(14) 0.0204(14) 0.0301(15) 0.0006(12) -0.0065(12) -0.0024(12)
N1 0.039(2) 0.0130(16) 0.0176(16) 0.0023(13) -0.0109(15) -0.0017(15)
N2 0.033(2) 0.0205(18) 0.0242(17) -0.0013(14) 0.0028(15) 0.0028(16)
N3 0.032(2) 0.0174(17) 0.0235(17) 0.0034(14) -0.0086(15) -0.0048(15)
N4 0.029(2) 0.0185(17) 0.0214(17) 0.0028(14) -0.0095(14) -0.0025(15)
C1 0.036(2) 0.0137(19) 0.0199(19) 0.0021(16) -0.0070(18) -0.0079(18)
C2 0.029(2) 0.023(2) 0.031(2) 0.0012(18) -0.0066(19) -0.0032(18)
C3 0.037(3) 0.027(2) 0.024(2) 0.0019(18) -0.0108(19) -0.001(2)
C4 0.029(2) 0.024(2) 0.0164(19) -0.0005(16) -0.0063(17) -0.0007(18)
C5 0.023(2) 0.018(2) 0.0213(19) 0.0009(16) -0.0005(16) 0.0013(17)
C6 0.025(2) 0.020(2) 0.0188(19) 0.0012(16) 0.0023(16) 0.0065(17)
C7 0.022(2) 0.023(2) 0.0218(19) -0.0086(16) -0.0010(16) 0.0061(17)
C8 0.025(2) 0.019(2) 0.027(2) -0.0058(17) 0.0000(17) -0.0003(18)
C9 0.033(2) 0.017(2) 0.027(2) -0.0003(17) 0.0004(18) -0.0038(18)
C10 0.024(2) 0.022(2) 0.023(2) 0.0029(17) -0.0005(16) -0.0029(17)
C11 0.032(2) 0.028(2) 0.024(2) -0.0054(18) -0.0042(18) 0.009(2)
C12 0.052(3) 0.020(2) 0.029(2) 0.0000(18) -0.006(2) -0.011(2)
C13 0.025(2) 0.019(2) 0.022(2) 0.0034(16) -0.0110(17) 0.0040(17)
C14 0.024(2) 0.022(2) 0.031(2) 0.0013(18) -0.0081(18) 0.0046(18)
C15 0.032(2) 0.028(2) 0.033(2) 0.0068(19) 0.0012(19) 0.005(2)
C16 0.031(2) 0.037(3) 0.027(2) 0.000(2) -0.0061(19) 0.010(2)
C17 0.036(3) 0.027(2) 0.031(2) -0.0067(19) -0.015(2) 0.006(2)
C18 0.027(2) 0.024(2) 0.031(2) -0.0004(18) -0.0144(18) 0.0012(18)
C19 0.041(3) 0.024(2) 0.039(3) 0.000(2) -0.005(2) -0.001(2)
C20 0.064(4) 0.046(3) 0.029(2) -0.004(2) -0.003(2) 0.013(3)
C21 0.053(3) 0.026(2) 0.038(3) 0.000(2) -0.015(2) -0.012(2)
C22 0.031(2) 0.035(2) 0.021(2) 0.0081(18) -0.0074(18) -0.003(2)
C23 0.024(2) 0.039(3) 0.023(2) 0.0072(19) -0.0055(17) -0.005(2)
C24 0.021(2) 0.039(3) 0.030(2) 0.013(2) -0.0062(18) -0.003(2)
C25 0.024(2) 0.041(3) 0.025(2) 0.013(2) -0.0009(18) 0.003(2)
C26 0.034(2) 0.035(3) 0.025(2) 0.0067(19) -0.0031(19) 0.003(2)
C27 0.031(2) 0.032(2) 0.027(2) 0.0114(19) -0.0078(18) -0.004(2)
C28 0.035(3) 0.040(3) 0.032(2) -0.001(2) 0.001(2) -0.011(2)
C29 0.041(3) 0.049(3) 0.030(2) 0.016(2) 0.009(2) 0.000(2)
C30 0.038(3) 0.033(3) 0.032(2) 0.005(2) -0.004(2) 0.001(2)
C31 0.038(3) 0.021(2) 0.026(2) -0.0002(17) -0.0072(19) 0.0031(19)
C32 0.046(3) 0.021(2) 0.033(2) -0.0071(19) -0.014(2) 0.000(2)
C33 0.057(3) 0.017(2) 0.023(2) -0.0028(17) 0.004(2) 0.003(2)
C34 0.052(3) 0.019(2) 0.021(2) 0.0042(17) 0.014(2) 0.009(2)
C35 0.041(3) 0.029(2) 0.0173(19) 0.0060(17) 0.0040(18) 0.008(2)
C36 0.040(3) 0.022(2) 0.025(2) -0.0002(17) -0.0140(19) 0.005(2)
C37 0.049(3) 0.023(2) 0.046(3) -0.008(2) -0.018(2) -0.003(2)
C38 0.062(4) 0.034(3) 0.058(3) 0.004(2) 0.028(3) 0.017(3)
C39 0.041(3) 0.025(2) 0.032(2) 0.0053(19) -0.013(2) -0.003(2)
C40 0.0170(19) 0.0168(19) 0.0230(19) -0.0022(16) 0.0007(15) 0.0028(16)
C41 0.016(2) 0.017(2) 0.036(2) 0.0010(17) -0.0005(17) 0.0046(16)
C42 0.027(2) 0.023(2) 0.031(2) 0.0087(18) 0.0023(18) 0.0090(18)
C43 0.028(2) 0.027(2) 0.025(2) 0.0009(18) 0.0011(17) 0.0112(19)
C44 0.024(2) 0.020(2) 0.023(2) -0.0045(17) -0.0017(17) 0.0043(17)
C45 0.018(2) 0.0154(19) 0.0234(19) -0.0036(16) 0.0027(16) 0.0049(16)
C46 0.030(2) 0.019(2) 0.042(3) 0.0067(19) -0.004(2) -0.0054(19)
C47 0.056(3) 0.032(3) 0.024(2) 0.0033(19) 0.001(2) 0.011(2)
C48 0.024(2) 0.022(2) 0.022(2) -0.0009(16) -0.0014(16) -0.0046(17)

loop_
_atom_type_symbol
_atom_type_description
_atom_type_scat_dispersion_real
_atom_type_scat_dispersion_imag
_atom_type_scat_source
C C 0.0033 0.0016 'International Tables Vol C Tables 4.2.6.8 and 6.1.1.4'
H H 0.0000 0.0000 'International Tables Vol C Tables 4.2.6.8 and 6.1.1.4'
N N 0.0061 0.0033 'International Tables Vol C Tables 4.2.6.8 and 6.1.1.4'
O O 0.0106 0.0060 'International Tables Vol C Tables 4.2.6.8 and 6.1.1.4'
V V 0.3005 0.5294 'International Tables Vol C Tables 4.2.6.8 and 6.1.1.4'

loop_
_geom_angle_atom_site_label_1
_geom_angle_atom_site_label_2
_geom_angle_atom_site_label_3
_geom_angle
O1 V1 N2 104.62(15)
O1 V1 N1 103.84(15)
N2 V1 N1 44.06(14)
O1 V1 C31 103.50(16)
N2 V1 C31 93.72(15)
N1 V1 C31 134.35(16)
O1 V1 C40 105.54(15)
N2 V1 C40 143.17(15)
N1 V1 C40 107.62(14)
C31 V1 C40 99.28(15)
C1 N1 N2 116.0(3)
C1 N1 V1 122.3(3)
N2 N1 V1 66.77(18)
C22 N2 N1 121.2(3)
C22 N2 V1 140.9(3)
N1 N2 V1 69.16(18)
C1 N3 C2 110.0(3)
C1 N3 C4 126.8(4)
C2 N3 C4 122.8(4)
C1 N4 C3 109.5(3)
C1 N4 C13 127.2(4)
C3 N4 C13 122.3(3)
N1 C1 N3 124.3(3)
N1 C1 N4 130.5(4)
N3 C1 N4 105.2(4)
C3 C2 N3 106.8(4)
C3 C2 H2 126.6
N3 C2 H2 126.6
C2 C3 N4 108.5(4)
C2 C3 H3 125.7
N4 C3 H3 125.7
C9 C4 C5 122.4(4)
C9 C4 N3 118.2(3)
C5 C4 N3 119.3(4)
C6 C5 C4 117.0(4)
C6 C5 C10 120.8(3)
C4 C5 C10 122.2(3)
C7 C6 C5 122.4(4)
C7 C6 H6 118.8
C5 C6 H6 118.8
C6 C7 C8 118.3(4)
C6 C7 C11 120.5(4)
C8 C7 C11 121.2(4)
C7 C8 C9 121.9(4)
C7 C8 H8 119.1
C9 C8 H8 119.1
C8 C9 C4 117.7(4)
C8 C9 C12 120.3(4)
C4 C9 C12 122.0(4)
C5 C10 H10A 109.5
C5 C10 H10B 109.5
H10A C10 H10B 109.5
C5 C10 H10C 109.5
H10A C10 H10C 109.5
H10B C10 H10C 109.5
C7 C11 H11A 109.5
C7 C11 H11B 109.5
H11A C11 H11B 109.5
C7 C11 H11C 109.5
H11A C11 H11C 109.5
H11B C11 H11C 109.5
C9 C12 H12A 109.5
C9 C12 H12B 109.5
H12A C12 H12B 109.5
C9 C12 H12C 109.5
H12A C12 H12C 109.5
H12B C12 H12C 109.5
C14 C13 C18 122.7(4)
C14 C13 N4 118.0(4)
C18 C13 N4 119.1(4)
C13 C14 C15 117.3(4)
C13 C14 C19 123.4(4)
C15 C14 C19 119.3(4)
C16 C15 C14 121.8(4)
C16 C15 H15 119.1
C14 C15 H15 119.1
C17 C16 C15 118.7(4)
C17 C16 C20 120.9(4)
C15 C16 C20 120.4(4)
C16 C17 C18 122.2(4)
C16 C17 H17 118.9
C18 C17 H17 118.9
C17 C18 C13 117.0(4)
C17 C18 C21 121.8(4)
C13 C18 C21 121.2(4)
C14 C19 H19A 109.5
C14 C19 H19B 109.5
H19A C19 H19B 109.5
C14 C19 H19C 109.5
H19A C19 H19C 109.5
H19B C19 H19C 109.5
C16 C20 H20A 109.5
C16 C20 H20B 109.5
H20A C20 H20B 109.5
C16 C20 H20C 109.5
H20A C20 H20C 109.5
H20B C20 H20C 109.5
C18 C21 H21A 109.5
C18 C21 H21B 109.5
H21A C21 H21B 109.5
C18 C21 H21C 109.5
H21A C21 H21C 109.5
H21B C21 H21C 109.5
C23 C22 N2 126.5(4)
C23 C22 C27 117.8(4)
N2 C22 C27 115.5(4)
C24 C23 C22 118.2(4)
C24 C23 C28 117.5(4)
C22 C23 C28 124.2(4)
C25 C24 C23 125.0(4)
C25 C24 H24 117.5
C23 C24 H24 117.5
C26 C25 C24 116.1(4)
C26 C25 C29 122.4(4)
C24 C25 C29 121.6(4)
C25 C26 C27 122.3(4)
C25 C26 H26 118.9
C27 C26 H26 118.9
C26 C27 C22 120.5(4)
C26 C27 C30 118.2(4)
C22 C27 C30 121.2(4)
C23 C28 H28A 109.5
C23 C28 H28B 109.5
H28A C28 H28B 109.5
C23 C28 H28C 109.5
H28A C28 H28C 109.5
H28B C28 H28C 109.5
C25 C29 H29A 109.5
C25 C29 H29B 109.5
H29A C29 H29B 109.5
C25 C29 H29C 109.5
H29A C29 H29C 109.5
H29B C29 H29C 109.5
C27 C30 H30A 109.5
C27 C30 H30B 109.5
H30A C30 H30B 109.5
C27 C30 H30C 109.5
H30A C30 H30C 109.5
H30B C30 H30C 109.5
C32 C31 C36 116.6(4)
C32 C31 V1 125.5(3)
C36 C31 V1 117.5(3)
C33 C32 C31 119.8(4)
C33 C32 C37 118.3(4)
C31 C32 C37 121.9(4)
C34 C33 C32 122.9(4)
C34 C33 H33 118.6
C32 C33 H33 118.6
C35 C34 C33 118.3(4)
C35 C34 C38 121.4(5)
C33 C34 C38 120.2(4)
C34 C35 C36 120.9(4)
C34 C35 H35 119.5
C36 C35 H35 119.5
C35 C36 C31 121.2(4)
C35 C36 C39 117.6(4)
C31 C36 C39 121.1(4)
C32 C37 H37A 109.5
C32 C37 H37B 109.5
H37A C37 H37B 109.5
C32 C37 H37C 109.5
H37A C37 H37C 109.5
H37B C37 H37C 109.5
C34 C38 H38A 109.5
C34 C38 H38B 109.5
H38A C38 H38B 109.5
C34 C38 H38C 109.5
H38A C38 H38C 109.5
H38B C38 H38C 109.5
C36 C39 H39A 109.5
C36 C39 H39B 109.5
H39A C39 H39B 109.5
C36 C39 H39C 109.5
H39A C39 H39C 109.5
H39B C39 H39C 109.5
C45 C40 C41 115.6(3)
C45 C40 V1 125.8(3)
C41 C40 V1 118.4(3)
C42 C41 C40 120.9(4)
C42 C41 C46 116.7(4)
C40 C41 C46 122.4(4)
C41 C42 C43 121.9(4)
C41 C42 H42 119.0
C43 C42 H42 119.0
C44 C43 C42 117.8(4)
C44 C43 C47 121.3(4)
C42 C43 C47 120.9(4)
C43 C44 C45 121.6(4)
C43 C44 H44 119.2
C45 C44 H44 119.2
C44 C45 C40 122.0(4)
C44 C45 C48 115.5(3)
C40 C45 C48 122.5(3)
C41 C46 H46A 109.5
C41 C46 H46B 109.5
H46A C46 H46B 109.5
C41 C46 H46C 109.5
H46A C46 H46C 109.5
H46B C46 H46C 109.5
C43 C47 H47A 109.5
C43 C47 H47B 109.5
H47A C47 H47B 109.5
C43 C47 H47C 109.5
H47A C47 H47C 109.5
H47B C47 H47C 109.5
C45 C48 H48A 109.5
C45 C48 H48B 109.5
H48A C48 H48B 109.5
C45 C48 H48C 109.5
H48A C48 H48C 109.5
H48B C48 H48C 109.5

loop_
_geom_bond_atom_site_label_1
_geom_bond_atom_site_label_2
_geom_bond_distance
V1 O1 1.590(3)
V1 N2 1.948(3)
V1 N1 1.981(3)
V1 C31 2.100(4)
V1 C40 2.100(4)
N1 C1 1.338(6)
N1 N2 1.474(5)
N2 C22 1.425(6)
N3 C1 1.371(5)
N3 C2 1.394(5)
N3 C4 1.459(5)
N4 C1 1.373(5)
N4 C3 1.381(6)
N4 C13 1.448(5)
C2 C3 1.338(6)
C2 H2 0.9500
C3 H3 0.9500
C4 C9 1.397(6)
C4 C5 1.400(6)
C5 C6 1.396(5)
C5 C10 1.501(5)
C6 C7 1.388(6)
C6 H6 0.9500
C7 C8 1.388(6)
C7 C11 1.512(5)
C8 C9 1.394(6)
C8 H8 0.9500
C9 C12 1.516(6)
C10 H10A 0.9800
C10 H10B 0.9800
C10 H10C 0.9800
C11 H11A 0.9800
C11 H11B 0.9800
C11 H11C 0.9800
C12 H12A 0.9800
C12 H12B 0.9800
C12 H12C 0.9800
C13 C14 1.392(6)
C13 C18 1.402(6)
C14 C15 1.396(6)
C14 C19 1.508(6)
C15 C16 1.385(6)
C15 H15 0.9500
C16 C17 1.385(7)
C16 C20 1.507(6)
C17 C18 1.391(6)
C17 H17 0.9500
C18 C21 1.498(6)
C19 H19A 0.9800
C19 H19B 0.9800
C19 H19C 0.9800
C20 H20A 0.9800
C20 H20B 0.9800
C20 H20C 0.9800
C21 H21A 0.9800
C21 H21B 0.9800
C21 H21C 0.9800
C22 C23 1.412(6)
C22 C27 1.436(6)
C23 C24 1.395(6)
C23 C28 1.509(6)
C24 C25 1.393(6)
C24 H24 0.9500
C25 C26 1.387(7)
C25 C29 1.519(6)
C26 C27 1.393(6)
C26 H26 0.9500
C27 C30 1.508(6)
C28 H28A 0.9800
C28 H28B 0.9800
C28 H28C 0.9800
C29 H29A 0.9800
C29 H29B 0.9800
C29 H29C 0.9800
C30 H30A 0.9800
C30 H30B 0.9800
C30 H30C 0.9800
C31 C32 1.418(6)
C31 C36 1.437(7)
C32 C33 1.400(6)
C32 C37 1.517(7)
C33 C34 1.391(7)
C33 H33 0.9500
C34 C35 1.376(6)
C34 C38 1.512(6)
C35 C36 1.410(6)
C35 H35 0.9500
C36 C39 1.508(6)
C37 H37A 0.9800
C37 H37B 0.9800
C37 H37C 0.9800
C38 H38A 0.9800
C38 H38B 0.9800
C38 H38C 0.9800
C39 H39A 0.9800
C39 H39B 0.9800
C39 H39C 0.9800
C40 C45 1.408(5)
C40 C41 1.438(6)
C41 C42 1.389(6)
C41 C46 1.518(6)
C42 C43 1.390(6)
C42 H42 0.9500
C43 C44 1.381(6)
C43 C47 1.515(6)
C44 C45 1.394(5)
C44 H44 0.9500
C45 C48 1.516(5)
C46 H46A 0.9800
C46 H46B 0.9800
C46 H46C 0.9800
C47 H47A 0.9800
C47 H47B 0.9800
C47 H47C 0.9800
C48 H48A 0.9800
C48 H48B 0.9800
C48 H48C 0.9800

loop_
_geom_torsion_atom_site_label_1
_geom_torsion_atom_site_label_2
_geom_torsion_atom_site_label_3
_geom_torsion_atom_site_label_4
_geom_torsion
O1 V1 N1 C1 10.2(3)
N2 V1 N1 C1 107.0(4)
C31 V1 N1 C1 135.4(3)
C40 V1 N1 C1 -101.4(3)
O1 V1 N1 N2 -96.8(2)
C31 V1 N1 N2 28.4(3)
C40 V1 N1 N2 151.6(2)
C1 N1 N2 C22 106.2(4)
V1 N1 N2 C22 -137.8(4)
C1 N1 N2 V1 -116.0(3)
O1 V1 N2 C22 -150.9(4)
N1 V1 N2 C22 114.2(5)
C31 V1 N2 C22 -45.9(5)
C40 V1 N2 C22 65.0(5)
O1 V1 N2 N1 94.9(2)
C31 V1 N2 N1 -160.1(2)
C40 V1 N2 N1 -49.2(3)
N2 N1 C1 N3 163.2(3)
V1 N1 C1 N3 85.4(4)
N2 N1 C1 N4 -19.4(6)
V1 N1 C1 N4 -97.3(5)
C2 N3 C1 N1 179.0(4)
C4 N3 C1 N1 6.6(6)
C2 N3 C1 N4 1.1(4)
C4 N3 C1 N4 -171.3(3)
C3 N4 C1 N1 -178.6(4)
C13 N4 C1 N1 -9.8(7)
C3 N4 C1 N3 -0.9(4)
C13 N4 C1 N3 167.9(4)
C1 N3 C2 C3 -0.8(5)
C4 N3 C2 C3 171.9(4)
N3 C2 C3 N4 0.2(5)
C1 N4 C3 C2 0.4(5)
C13 N4 C3 C2 -169.1(4)
C1 N3 C4 C9 86.9(5)
C2 N3 C4 C9 -84.6(5)
C1 N3 C4 C5 -97.7(5)
C2 N3 C4 C5 90.8(5)
C9 C4 C5 C6 -5.5(6)
N3 C4 C5 C6 179.3(4)
C9 C4 C5 C10 173.5(4)
N3 C4 C5 C10 -1.7(6)
C4 C5 C6 C7 1.5(6)
C10 C5 C6 C7 -177.6(4)
C5 C6 C7 C8 2.8(6)
C5 C6 C7 C11 -176.9(4)
C6 C7 C8 C9 -3.3(6)
C11 C7 C8 C9 176.5(4)
C7 C8 C9 C4 -0.6(6)
C7 C8 C9 C12 179.2(4)
C5 C4 C9 C8 5.1(6)
N3 C4 C9 C8 -179.6(4)
C5 C4 C9 C12 -174.7(4)
N3 C4 C9 C12 0.6(6)
C1 N4 C13 C14 -83.0(5)
C3 N4 C13 C14 84.6(5)
C1 N4 C13 C18 101.3(5)
C3 N4 C13 C18 -91.2(5)
C18 C13 C14 C15 -5.6(6)
N4 C13 C14 C15 178.7(4)
C18 C13 C14 C19 173.0(4)
N4 C13 C14 C19 -2.6(6)
C13 C14 C15 C16 0.7(6)
C19 C14 C15 C16 -178.0(4)
C14 C15 C16 C17 4.0(7)
C14 C15 C16 C20 -175.2(4)
C15 C16 C17 C18 -4.0(6)
C20 C16 C17 C18 175.2(4)
C16 C17 C18 C13 -0.6(6)
C16 C17 C18 C21 -180.0(4)
C14 C13 C18 C17 5.6(6)
N4 C13 C18 C17 -178.8(4)
C14 C13 C18 C21 -175.0(4)
N4 C13 C18 C21 0.6(6)
N1 N2 C22 C23 2.3(6)
V1 N2 C22 C23 -92.6(6)
N1 N2 C22 C27 -172.0(3)
V1 N2 C22 C27 93.1(5)
N2 C22 C23 C24 -168.7(4)
C27 C22 C23 C24 5.5(6)
N2 C22 C23 C28 12.7(7)
C27 C22 C23 C28 -173.2(4)
C22 C23 C24 C25 -3.5(6)
C28 C23 C24 C25 175.2(4)
C23 C24 C25 C26 -0.5(6)
C23 C24 C25 C29 179.2(4)
C24 C25 C26 C27 2.3(6)
C29 C25 C26 C27 -177.4(4)
C25 C26 C27 C22 -0.1(7)
C25 C26 C27 C30 176.8(4)
C23 C22 C27 C26 -3.9(6)
N2 C22 C27 C26 170.9(4)
C23 C22 C27 C30 179.3(4)
N2 C22 C27 C30 -5.9(6)
O1 V1 C31 C32 1.1(4)
N2 V1 C31 C32 -104.9(4)
N1 V1 C31 C32 -124.3(4)
C40 V1 C31 C32 109.6(4)
O1 V1 C31 C36 -171.9(3)
N2 V1 C31 C36 82.1(3)
N1 V1 C31 C36 62.8(4)
C40 V1 C31 C36 -63.3(3)
C36 C31 C32 C33 4.9(6)
V1 C31 C32 C33 -168.1(3)
C36 C31 C32 C37 -175.2(4)
V1 C31 C32 C37 11.8(6)
C31 C32 C33 C34 -1.2(7)
C37 C32 C33 C34 179.0(4)
C32 C33 C34 C35 -2.9(6)
C32 C33 C34 C38 176.3(4)
C33 C34 C35 C36 3.0(6)
C38 C34 C35 C36 -176.2(4)
C34 C35 C36 C31 0.9(6)
C34 C35 C36 C39 177.3(4)
C32 C31 C36 C35 -4.9(6)
V1 C31 C36 C35 168.7(3)
C32 C31 C36 C39 178.9(4)
V1 C31 C36 C39 -7.5(5)
O1 V1 C40 C45 -140.0(3)
N2 V1 C40 C45 3.9(5)
N1 V1 C40 C45 -29.6(4)
C31 V1 C40 C45 113.1(3)
O1 V1 C40 C41 34.0(3)
N2 V1 C40 C41 178.0(3)
N1 V1 C40 C41 144.4(3)
C31 V1 C40 C41 -72.9(3)
C45 C40 C41 C42 4.4(5)
V1 C40 C41 C42 -170.3(3)
C45 C40 C41 C46 -175.0(4)
V1 C40 C41 C46 10.4(5)
C40 C41 C42 C43 -3.4(6)
C46 C41 C42 C43 175.9(4)
C41 C42 C43 C44 -0.7(6)
C41 C42 C43 C47 176.6(4)
C42 C43 C44 C45 3.7(6)
C47 C43 C44 C45 -173.6(4)
C43 C44 C45 C40 -2.6(6)
C43 C44 C45 C48 175.5(4)
C41 C40 C45 C44 -1.5(5)
V1 C40 C45 C44 172.7(3)
C41 C40 C45 C48 -179.4(3)
V1 C40 C45 C48 -5.2(5)
